data_2209001
loop_
_publ_author_name
'Man-Man Tian'
'Zai-Gang Luo'
'De-Qing Shi'

_publ_section_title
;
 Ethyl
 2-{1,3-bis[(6-chloro-3-pyridyl)methyl]imidazolidin-2-ylidene}-2-cyanoacetate
 ethanol solvate
;
_journal_coeditor_code SJ2037
_journal_issue 5
_journal_name_full 'Acta Crystallographica Section E'
_journal_page_first o1866
_journal_page_last o1867
_journal_paper_doi 10.1107/S1600536806012840
_journal_volume 62
_journal_year 2006
_chemical_formula_iupac 'C20 H19 Cl2 N5 O2 , C2 H6 O'
_chemical_formula_moiety 'C20 H19 Cl2 N5 O2 , C2 H6 O'
_chemical_formula_sum 'C22 H25 Cl2 N5 O3'
_chemical_formula_weight 478.37
_chemical_melting_point 429.0(10)
_chemical_name_systematic
;
Ethyl 2-{1,3-bis[(6-chloro-3-pyridyl)methyl]imidazolidin-2-ylidene}-2-
cyanoacetate ethanol solvate
;
_space_group_IT_number 14
_symmetry_cell_setting monoclinic
_symmetry_space_group_name_Hall '-P 2yn'
_symmetry_space_group_name_H-M 'P 1 21/n 1'
_atom_sites_solution_hydrogens geom
_atom_sites_solution_primary direct
_atom_sites_solution_secondary difmap
_audit_creation_method SHELXL97
_cell_angle_alpha 90.00
_cell_angle_beta 113.5730(10)
_cell_angle_gamma 90.00
_cell_formula_units_Z 4
_cell_length_a 11.6424(10)
_cell_length_b 18.1817(15)
_cell_length_c 11.9659(10)
_cell_measurement_reflns_used 8429
_cell_measurement_temperature 292(2)
_cell_measurement_theta_max 26.98
_cell_measurement_theta_min 2.21
_cell_volume 2321.6(3)
_computing_cell_refinement 'SAINT-Plus (Bruker, 2001'
_computing_data_collection 'SMART, (Bruker, 2001)'
_computing_data_reduction SAINT-Plus
_computing_molecular_graphics 'PLATON (Spek, 2003)'
_computing_publication_material 'SHELXL97 and PLATON'
_computing_structure_refinement 'SHELXL97 (Sheldrick, 1997)'
_computing_structure_solution 'SHELXS97 (Sheldrick, 1997)'
_diffrn_ambient_temperature 292(2)
_diffrn_measured_fraction_theta_full 0.986
_diffrn_measured_fraction_theta_max 0.986
_diffrn_measurement_device_type 'Bruker SMART CCD area-detector'
_diffrn_measurement_method '\f and \w'
_diffrn_radiation_monochromator graphite
_diffrn_radiation_source 'fine-focus sealed tube'
_diffrn_radiation_type MoK\a
_diffrn_radiation_wavelength 0.71073
_diffrn_reflns_av_R_equivalents 0.0603
_diffrn_reflns_av_sigmaI/netI 0.0361
_diffrn_reflns_limit_h_max 15
_diffrn_reflns_limit_h_min -15
_diffrn_reflns_limit_k_max 24
_diffrn_reflns_limit_k_min -24
_diffrn_reflns_limit_l_max 15
_diffrn_reflns_limit_l_min -15
_diffrn_reflns_number 26922
_diffrn_reflns_theta_full 28.00
_diffrn_reflns_theta_max 28.00
_diffrn_reflns_theta_min 2.06
_diffrn_standards_number 0
_exptl_absorpt_coefficient_mu 0.314
_exptl_absorpt_correction_type none
_exptl_crystal_colour colourless
_exptl_crystal_density_diffrn 1.369
_exptl_crystal_density_method 'not measured'
_exptl_crystal_description block
_exptl_crystal_F_000 1000
_exptl_crystal_size_max 0.30
_exptl_crystal_size_mid 0.30
_exptl_crystal_size_min 0.20
_refine_diff_density_max 0.469
_refine_diff_density_min -0.467
_refine_ls_extinction_coef 0.0100(15)
_refine_ls_extinction_expression Fc^*^=kFc[1+0.001xFc^2^\l^3^/sin(2\q)]^-1/4^
_refine_ls_extinction_method 'SHELXL97 (Sheldrick, 1997)'
_refine_ls_goodness_of_fit_ref 1.097
_refine_ls_hydrogen_treatment constr
_refine_ls_matrix_type full
_refine_ls_number_parameters 321
_refine_ls_number_reflns 5526
_refine_ls_number_restraints 4
_refine_ls_restrained_S_all 1.109
_refine_ls_R_factor_all 0.0708
_refine_ls_R_factor_gt 0.0546
_refine_ls_shift/su_max 0.003
_refine_ls_shift/su_mean 0.000
_refine_ls_structure_factor_coef Fsqd
_refine_ls_weighting_details 'calc w = 1/[\s^2^(Fo^2^)+(0.098P)^2^+0.0282P] where P=(Fo^2^+2Fc^2^)/3'
_refine_ls_weighting_scheme calc
_refine_ls_wR_factor_gt 0.1576
_refine_ls_wR_factor_ref 0.1665
_reflns_number_gt 4039
_reflns_number_total 5526
_reflns_threshold_expression I>2\s(I)
_cod_data_source_file sj2037.cif
_cod_data_source_block I
_cod_depositor_comments
;
The following automatic conversions were performed:
'_symmetry_cell_setting' value 'Monoclinic' changed to 'monoclinic'
according to '/home/saulius/struct/CIF-dictionaries/cif_core.dic'
dictionary named 'cif_core.dic' version 2.4.1 from 2010-06-29.

Automatic conversion script
Id: cif_fix_enum 1527 2010-12-29 10:47:43Z saulius 

The following automatic conversions were performed:

'_symmetry_cell_setting' value 'Monoclinic' changed to 'monoclinic'
according to /home/saulius/struct/CIF-dictionaries/cif_core.dic
dictionary named 'cif_core.dic' version 2.4.1 from 2010-06-29.

Automatic conversion script
Id: cif_fix_values 1715 2011-07-08 13:25:40Z adriana 
;
_cod_original_sg_symbol_H-M 'P 21/n'
_cod_database_code 2209001
_cod_database_fobs_code 2209001

loop_
_symmetry_equiv_pos_as_xyz
'x, y, z'
'-x+1/2, y+1/2, -z+1/2'
'-x, -y, -z'
'x-1/2, -y-1/2, z-1/2'

loop_
_atom_site_type_symbol
_atom_site_label
_atom_site_fract_x
_atom_site_fract_y
_atom_site_fract_z
_atom_site_U_iso_or_equiv
_atom_site_adp_type
_atom_site_calc_flag
_atom_site_refinement_flags
_atom_site_occupancy
_atom_site_disorder_assembly
_atom_site_disorder_group
Cl Cl1 0.57238(6) 0.23386(3) -0.37356(5) 0.0707(2) Uani d . 1 . .
Cl Cl2 1.05429(8) 0.09430(4) 0.97627(5) 0.0937(3) Uani d . 1 . .
N N1 0.6346(2) 0.21356(9) -0.14242(15) 0.0655(5) Uani d . 1 . .
N N2 0.77464(13) 0.09541(8) 0.18699(13) 0.0445(3) Uani d . 1 . .
N N3 0.81594(13) 0.13633(8) 0.37216(12) 0.0446(3) Uani d . 1 . .
N N4 0.96029(17) 0.07158(9) 0.74213(14) 0.0577(4) Uani d . 1 . .
N N5 0.43046(17) 0.12354(12) 0.02748(15) 0.0700(5) Uani d . 1 . .
O O1 0.61856(12) 0.06948(8) 0.44218(11) 0.0557(4) Uani d . 1 . .
O O2 0.42929(11) 0.10103(7) 0.30200(11) 0.0478(3) Uani d . 1 . .
C C1 0.62047(17) 0.17898(10) -0.24289(16) 0.0492(4) Uani d . 1 . .
C C2 0.6380(2) 0.10549(11) -0.25206(17) 0.0584(5) Uani d . 1 . .
H H2 0.6272 0.0840 -0.3261 0.070 Uiso calc R 1 . .
C C3 0.67264(19) 0.06432(10) -0.14676(16) 0.0512(4) Uani d . 1 . .
H H3 0.6865 0.0141 -0.1488 0.061 Uiso calc R 1 . .
C C4 0.68665(16) 0.09751(9) -0.03877(15) 0.0425(4) Uani d . 1 . .
C C5 0.6685(2) 0.17182(11) -0.04152(18) 0.0648(6) Uani d . 1 . .
H H5 0.6804 0.1952 0.0314 0.078 Uiso calc R 1 . .
C C6 0.71737(18) 0.05266(10) 0.07618(15) 0.0470(4) Uani d . 1 . .
H H6A 0.6409 0.0305 0.0745 0.056 Uiso calc R 1 . .
H H6B 0.7738 0.0132 0.0773 0.056 Uiso calc R 1 . .
C C7 0.90938(18) 0.11067(12) 0.23516(19) 0.0592(5) Uani d . 1 . .
H H7A 0.9280 0.1493 0.1890 0.071 Uiso calc R 1 . .
H H7B 0.9564 0.0669 0.2335 0.071 Uiso calc R 1 . .
C C8 0.93886(18) 0.13489(14) 0.36452(18) 0.0627(6) Uani d . 1 . .
H H8A 0.9948 0.1003 0.4226 0.075 Uiso calc R 1 . .
H H8B 0.9773 0.1832 0.3800 0.075 Uiso calc R 1 . .
C C9 0.79836(17) 0.18699(10) 0.45804(15) 0.0490(4) Uani d . 1 . .
H H9A 0.7094 0.1912 0.4388 0.059 Uiso calc R 1 . .
H H9B 0.8283 0.2352 0.4476 0.059 Uiso calc R 1 . .
C C10 0.86473(16) 0.16431(9) 0.58967(15) 0.0444(4) Uani d . 1 . .
C C11 0.88907(19) 0.21595(10) 0.68113(17) 0.0534(5) Uani d . 1 . .
H H11 0.8657 0.2647 0.6610 0.064 Uiso calc R 1 . .
C C12 0.9472(2) 0.19589(11) 0.80107(18) 0.0603(5) Uani d . 1 . .
H H12 0.9637 0.2300 0.8635 0.072 Uiso calc R 1 . .
C C13 0.98030(19) 0.12305(12) 0.82522(17) 0.0562(5) Uani d . 1 . .
C C14 0.90268(19) 0.09305(10) 0.62582(17) 0.0535(5) Uani d . 1 . .
H H14 0.8872 0.0577 0.5654 0.064 Uiso calc R 1 . .
C C15 0.72511(15) 0.11247(8) 0.26738(14) 0.0376(4) Uani d . 1 . .
C C16 0.59636(15) 0.10763(9) 0.24500(14) 0.0399(4) Uani d . 1 . .
C C17 0.50451(17) 0.11591(10) 0.12433(16) 0.0465(4) Uani d . 1 . .
C C18 0.55374(15) 0.09107(9) 0.34028(15) 0.0405(4) Uani d . 1 . .
C C19 0.37527(17) 0.08551(11) 0.38943(18) 0.0530(5) Uani d . 1 . .
H H19A 0.4081 0.1194 0.4575 0.064 Uiso calc R 1 . .
H H19B 0.3962 0.0358 0.4205 0.064 Uiso calc R 1 . .
C C20 0.2379(2) 0.09370(14) 0.3271(2) 0.0708(6) Uani d . 1 . .
H H20A 0.2182 0.1424 0.2939 0.106 Uiso calc R 1 . .
H H20B 0.2004 0.0857 0.3844 0.106 Uiso calc R 1 . .
H H20C 0.2058 0.0583 0.2623 0.106 Uiso calc R 1 . .
C C21 0.7923(8) 0.4071(5) 0.1866(9) 0.108(3) Uani d PD 0.613(5) A 1
H H21A 0.8263 0.4325 0.2643 0.129 Uiso calc PR 0.613(5) A 1
H H21B 0.8615 0.3966 0.1634 0.129 Uiso calc PR 0.613(5) A 1
C C22 0.7386(8) 0.3377(5) 0.2029(8) 0.119(3) Uani d PD 0.613(5) A 1
H H22A 0.6562 0.3322 0.1398 0.178 Uiso calc PR 0.613(5) A 1
H H22B 0.7335 0.3373 0.2810 0.178 Uiso calc PR 0.613(5) A 1
H H22C 0.7907 0.2978 0.1985 0.178 Uiso calc PR 0.613(5) A 1
O O3 0.7106(3) 0.45330(18) 0.1015(3) 0.1053(14) Uani d PD 0.613(5) A 1
H H3A 0.7471 0.4912 0.0981 0.158 Uiso calc PR 0.613(5) A 1
C C21' 0.7618(16) 0.3402(6) 0.1591(9) 0.101(4) Uani d PD 0.387(5) A 2
H H21C 0.6798 0.3185 0.1154 0.121 Uiso calc PR 0.387(5) A 2
H H21D 0.8082 0.3382 0.1075 0.121 Uiso calc PR 0.387(5) A 2
C C22' 0.7498(11) 0.4170(7) 0.1937(13) 0.082(3) Uani d PD 0.387(5) A 2
H H22D 0.7507 0.4179 0.2743 0.122 Uiso calc PR 0.387(5) A 2
H H22E 0.6723 0.4373 0.1370 0.122 Uiso calc PR 0.387(5) A 2
H H22F 0.8185 0.4456 0.1924 0.122 Uiso calc PR 0.387(5) A 2
O O3' 0.8243(10) 0.3041(5) 0.2652(7) 0.167(4) Uani d PD 0.387(5) A 2
H H3' 0.7795 0.2716 0.2735 0.251 Uiso calc PR 0.387(5) A 2

loop_
_atom_site_aniso_label
_atom_site_aniso_U_11
_atom_site_aniso_U_22
_atom_site_aniso_U_33
_atom_site_aniso_U_12
_atom_site_aniso_U_13
_atom_site_aniso_U_23
Cl1 0.0953(5) 0.0676(4) 0.0461(3) 0.0147(3) 0.0252(3) 0.0149(2)
Cl2 0.1313(6) 0.0942(5) 0.0403(3) 0.0332(4) 0.0182(3) 0.0041(3)
N1 0.1084(15) 0.0447(9) 0.0477(9) 0.0107(9) 0.0357(10) 0.0037(7)
N2 0.0451(8) 0.0528(8) 0.0383(8) -0.0005(6) 0.0197(6) 0.0015(6)
N3 0.0401(7) 0.0529(8) 0.0388(8) -0.0054(6) 0.0138(6) -0.0039(6)
N4 0.0749(11) 0.0496(9) 0.0436(8) 0.0069(8) 0.0184(8) -0.0011(7)
N5 0.0596(11) 0.0977(14) 0.0407(9) 0.0108(10) 0.0074(8) -0.0022(9)
O1 0.0487(7) 0.0759(9) 0.0412(7) 0.0013(6) 0.0166(6) 0.0144(6)
O2 0.0408(6) 0.0591(8) 0.0462(7) 0.0039(5) 0.0202(5) 0.0074(5)
C1 0.0573(10) 0.0517(10) 0.0396(9) 0.0061(8) 0.0203(8) 0.0065(8)
C2 0.0822(14) 0.0536(11) 0.0393(10) 0.0070(10) 0.0242(9) -0.0045(8)
C3 0.0680(12) 0.0424(9) 0.0437(9) 0.0073(8) 0.0228(9) -0.0037(7)
C4 0.0483(9) 0.0432(9) 0.0398(9) 0.0022(7) 0.0215(7) -0.0006(7)
C5 0.1106(18) 0.0455(11) 0.0439(11) 0.0086(11) 0.0369(11) -0.0032(8)
C6 0.0617(11) 0.0422(9) 0.0437(9) 0.0047(8) 0.0280(8) 0.0001(7)
C7 0.0484(11) 0.0752(13) 0.0612(12) -0.0016(9) 0.0293(9) 0.0033(10)
C8 0.0419(10) 0.0891(16) 0.0547(12) -0.0080(9) 0.0169(9) 0.0030(10)
C9 0.0572(11) 0.0420(9) 0.0412(9) -0.0040(8) 0.0128(8) -0.0042(7)
C10 0.0452(9) 0.0432(9) 0.0422(9) -0.0061(7) 0.0146(7) -0.0056(7)
C11 0.0669(12) 0.0414(9) 0.0479(10) -0.0041(8) 0.0189(9) -0.0060(8)
C12 0.0783(13) 0.0530(11) 0.0439(10) -0.0018(10) 0.0185(9) -0.0141(8)
C13 0.0631(12) 0.0623(12) 0.0382(9) 0.0044(9) 0.0150(8) -0.0039(8)
C14 0.0675(12) 0.0458(10) 0.0416(10) -0.0022(8) 0.0158(9) -0.0083(7)
C15 0.0438(9) 0.0353(8) 0.0338(8) 0.0009(6) 0.0156(7) 0.0051(6)
C16 0.0406(9) 0.0431(8) 0.0343(8) 0.0007(7) 0.0133(7) -0.0003(6)
C17 0.0451(9) 0.0529(10) 0.0416(10) 0.0029(8) 0.0175(8) -0.0012(7)
C18 0.0406(9) 0.0392(8) 0.0409(9) -0.0004(7) 0.0155(7) 0.0010(7)
C19 0.0501(10) 0.0639(12) 0.0512(11) -0.0019(8) 0.0268(9) 0.0025(9)
C20 0.0550(12) 0.0942(17) 0.0724(15) 0.0082(11) 0.0350(11) 0.0076(12)
C21 0.105(6) 0.097(6) 0.119(6) -0.003(4) 0.042(5) 0.012(4)
C22 0.105(5) 0.094(5) 0.110(6) 0.002(4) -0.006(5) 0.028(5)
O3 0.104(3) 0.077(2) 0.101(3) -0.0091(17) 0.005(2) 0.0139(19)
C21' 0.138(9) 0.071(7) 0.091(8) 0.005(6) 0.042(6) -0.002(5)
C22' 0.070(6) 0.073(6) 0.093(7) -0.007(4) 0.023(5) -0.034(5)
O3' 0.243(10) 0.125(6) 0.117(6) 0.021(6) 0.055(6) 0.043(5)

loop_
_atom_type_symbol
_atom_type_description
_atom_type_scat_dispersion_real
_atom_type_scat_dispersion_imag
_atom_type_scat_source
C C 0.0033 0.0016 'International Tables Vol C Tables 4.2.6.8 and 6.1.1.4'
H H 0.0000 0.0000 'International Tables Vol C Tables 4.2.6.8 and 6.1.1.4'
N N 0.0061 0.0033 'International Tables Vol C Tables 4.2.6.8 and 6.1.1.4'
O O 0.0106 0.0060 'International Tables Vol C Tables 4.2.6.8 and 6.1.1.4'
Cl Cl 0.1484 0.1585 'International Tables Vol C Tables 4.2.6.8 and 6.1.1.4'

loop_
_geom_angle_atom_site_label_1
_geom_angle_atom_site_label_2
_geom_angle_atom_site_label_3
_geom_angle
_geom_angle_publ_flag
C1 N1 C5 115.99(16) yes
C15 N2 C6 127.45(15) yes
C15 N2 C7 111.95(15) yes
C6 N2 C7 119.34(15) yes
C15 N3 C9 125.54(15) yes
C15 N3 C8 110.93(14) yes
C9 N3 C8 118.09(15) yes
C13 N4 C14 116.21(17) yes
C18 O2 C19 116.59(13) ?
N1 C1 C2 125.29(17) ?
N1 C1 Cl1 115.20(14) ?
C2 C1 Cl1 119.50(14) ?
C1 C2 C3 117.18(17) ?
C1 C2 H2 121.4 ?
C3 C2 H2 121.4 ?
C4 C3 C2 120.10(17) ?
C4 C3 H3 120.0 ?
C2 C3 H3 120.0 ?
C5 C4 C3 116.89(16) ?
C5 C4 C6 122.20(15) ?
C3 C4 C6 120.89(15) ?
N1 C5 C4 124.53(17) ?
N1 C5 H5 117.7 ?
C4 C5 H5 117.7 ?
N2 C6 C4 113.42(14) yes
N2 C6 H6A 108.9 ?
C4 C6 H6A 108.9 ?
N2 C6 H6B 108.9 ?
C4 C6 H6B 108.9 ?
H6A C6 H6B 107.7 ?
N2 C7 C8 103.12(15) yes
N2 C7 H7A 111.1 ?
C8 C7 H7A 111.1 ?
N2 C7 H7B 111.1 ?
C8 C7 H7B 111.1 ?
H7A C7 H7B 109.1 ?
N3 C8 C7 103.95(15) yes
N3 C8 H8A 111.0 ?
C7 C8 H8A 111.0 ?
N3 C8 H8B 111.0 ?
C7 C8 H8B 111.0 ?
H8A C8 H8B 109.0 ?
N3 C9 C10 114.01(15) ?
N3 C9 H9A 108.8 ?
C10 C9 H9A 108.8 ?
N3 C9 H9B 108.8 ?
C10 C9 H9B 108.8 ?
H9A C9 H9B 107.6 ?
C14 C10 C11 116.77(17) ?
C14 C10 C9 123.33(16) ?
C11 C10 C9 119.89(16) ?
C12 C11 C10 120.52(18) ?
C12 C11 H11 119.7 ?
C10 C11 H11 119.7 ?
C11 C12 C13 117.11(17) ?
C11 C12 H12 121.4 ?
C13 C12 H12 121.4 ?
N4 C13 C12 125.09(18) yes
N4 C13 Cl2 115.78(15) yes
C12 C13 Cl2 119.13(15) ?
N4 C14 C10 124.29(17) yes
N4 C14 H14 117.9 ?
C10 C14 H14 117.9 ?
N2 C15 N3 109.83(14) yes
N2 C15 C16 125.19(15) yes
N3 C15 C16 124.97(15) yes
C15 C16 C17 119.70(15) ?
C15 C16 C18 122.35(15) ?
C17 C16 C18 117.89(15) ?
N5 C17 C16 179.1(2) yes
O1 C18 O2 122.51(15) ?
O1 C18 C16 126.00(16) ?
O2 C18 C16 111.47(14) ?
O2 C19 C20 108.09(16) ?
O2 C19 H19A 110.1 ?
C20 C19 H19A 110.1 ?
O2 C19 H19B 110.1 ?
C20 C19 H19B 110.1 ?
H19A C19 H19B 108.4 ?
C19 C20 H20A 109.5 ?
C19 C20 H20B 109.5 ?
H20A C20 H20B 109.5 ?
C19 C20 H20C 109.5 ?
H20A C20 H20C 109.5 ?
H20B C20 H20C 109.5 ?
O3 C21 C22 115.1(7) ?
O3 C21 H21A 108.5 ?
C22 C21 H21A 108.5 ?
O3 C21 H21B 108.5 ?
C22 C21 H21B 108.5 ?
H21A C21 H21B 107.5 ?
C21 O3 H3A 109.5 ?
O3' C21' C22' 105.7(10) ?
O3' C21' H21C 110.6 ?
C22' C21' H21C 110.6 ?
O3' C21' H21D 110.6 ?
C22' C21' H21D 110.6 ?
H21C C21' H21D 108.7 ?
C21' C22' H22D 109.5 ?
C21' C22' H22E 109.5 ?
H22D C22' H22E 109.5 ?
C21' C22' H22F 109.5 ?
H22D C22' H22F 109.5 ?
H22E C22' H22F 109.5 ?
C21' O3' H3' 109.5 ?

loop_
_geom_bond_atom_site_label_1
_geom_bond_atom_site_label_2
_geom_bond_distance
_geom_bond_publ_flag
Cl1 C1 1.7474(18) ?
Cl2 C13 1.743(2) ?
N1 C1 1.307(2) yes
N1 C5 1.345(2) yes
N2 C15 1.341(2) yes
N2 C6 1.449(2) yes
N2 C7 1.465(2) yes
N3 C15 1.348(2) yes
N3 C9 1.454(2) yes
N3 C8 1.470(2) yes
N4 C13 1.316(2) yes
N4 C14 1.339(2) yes
N5 C17 1.143(2) yes
O1 C18 1.2143(19) yes
O2 C18 1.346(2) yes
O2 C19 1.448(2) ?
C1 C2 1.363(3) yes
C2 C3 1.380(3) yes
C2 H2 0.9300 ?
C3 C4 1.375(2) yes
C3 H3 0.9300 ?
C4 C5 1.366(3) yes
C4 C6 1.514(2) ?
C5 H5 0.9300 ?
C6 H6A 0.9700 ?
C6 H6B 0.9700 ?
C7 C8 1.511(3) ?
C7 H7A 0.9700 ?
C7 H7B 0.9700 ?
C8 H8A 0.9700 ?
C8 H8B 0.9700 ?
C9 C10 1.508(2) ?
C9 H9A 0.9700 ?
C9 H9B 0.9700 ?
C10 C14 1.381(3) yes
C10 C11 1.383(2) yes
C11 C12 1.369(3) yes
C11 H11 0.9300 ?
C12 C13 1.377(3) yes
C12 H12 0.9300 ?
C14 H14 0.9300 ?
C15 C16 1.416(2) ?
C16 C17 1.420(2) ?
C16 C18 1.445(2) ?
C19 C20 1.477(3) ?
C19 H19A 0.9700 ?
C19 H19B 0.9700 ?
C20 H20A 0.9600 ?
C20 H20B 0.9600 ?
C20 H20C 0.9600 ?
C21 O3 1.368(7) ?
C21 C22 1.456(7) ?
C21 H21A 0.9700 ?
C21 H21B 0.9700 ?
C22 H22A 0.9600 ?
C22 H22B 0.9600 ?
C22 H22C 0.9600 ?
O3 H3A 0.8200 ?
C21' O3' 1.354(8) ?
C21' C22' 1.479(8) ?
C21' H21C 0.9700 ?
C21' H21D 0.9700 ?
C22' H22D 0.9600 ?
C22' H22E 0.9600 ?
C22' H22F 0.9600 ?
O3' H3' 0.8200 ?

loop_
_geom_hbond_atom_site_label_D
_geom_hbond_atom_site_label_H
_geom_hbond_atom_site_label_A
_geom_hbond_site_symmetry_A
_geom_hbond_distance_DH
_geom_hbond_distance_HA
_geom_hbond_distance_DA
_geom_hbond_angle_DHA
C9 H9A O1 . 0.97 2.46 2.944(2) 111
C19 H19B O1 3_656 0.97 2.57 3.448(2) 150
O3 H3A O1 2_655 0.82 2.30 3.086(4) 160

loop_
_geom_torsion_atom_site_label_1
_geom_torsion_atom_site_label_2
_geom_torsion_atom_site_label_3
_geom_torsion_atom_site_label_4
_geom_torsion
_geom_torsion_publ_flag
C5 N1 C1 C2 -0.5(3) yes
C5 N1 C1 Cl1 178.36(16) yes
N1 C1 C2 C3 0.5(3) ?
Cl1 C1 C2 C3 -178.25(16) ?
C1 C2 C3 C4 0.7(3) ?
C2 C3 C4 C5 -1.9(3) ?
C2 C3 C4 C6 176.52(18) ?
C1 N1 C5 C4 -0.9(4) yes
C3 C4 C5 N1 2.1(3) yes
C6 C4 C5 N1 -176.3(2) ?
C15 N2 C6 C4 111.96(18) yes
C7 N2 C6 C4 -81.92(19) yes
C5 C4 C6 N2 -23.8(3) ?
C3 C4 C6 N2 157.82(17) ?
C15 N2 C7 C8 4.3(2) yes
C6 N2 C7 C8 -163.84(16) yes
C15 N3 C8 C7 3.4(2) yes
C9 N3 C8 C7 -152.10(17) yes
N2 C7 C8 N3 -4.4(2) ?
C15 N3 C9 C10 135.53(17) ?
C8 N3 C9 C10 -72.9(2) ?
N3 C9 C10 C14 -20.7(3) ?
N3 C9 C10 C11 160.07(17) ?
C14 C10 C11 C12 -0.5(3) ?
C9 C10 C11 C12 178.83(18) ?
C10 C11 C12 C13 0.4(3) ?
C14 N4 C13 C12 -0.3(3) yes
C14 N4 C13 Cl2 179.55(16) yes
C11 C12 C13 N4 0.0(3) ?
C11 C12 C13 Cl2 -179.86(16) ?
C13 N4 C14 C10 0.2(3) yes
C11 C10 C14 N4 0.2(3) ?
C9 C10 C14 N4 -179.13(19) yes
C6 N2 C15 N3 164.59(15) yes
C7 N2 C15 N3 -2.4(2) yes
C6 N2 C15 C16 -16.6(3) ?
C7 N2 C15 C16 176.44(16) ?
C9 N3 C15 N2 152.48(16) ?
C8 N3 C15 N2 -0.8(2) yes
C9 N3 C15 C16 -26.3(2) ?
C8 N3 C15 C16 -179.58(17) yes
N2 C15 C16 C17 -28.2(2) ?
N3 C15 C16 C17 150.44(17) ?
N2 C15 C16 C18 148.90(16) ?
N3 C15 C16 C18 -32.5(2) ?
C15 C16 C17 N5 -94(13) ?
C18 C16 C17 N5 89(13) ?
C19 O2 C18 O1 0.7(2) yes
C19 O2 C18 C16 179.48(14) yes
C15 C16 C18 O1 -11.3(3) ?
C17 C16 C18 O1 165.86(17) ?
C15 C16 C18 O2 170.03(14) ?
C17 C16 C18 O2 -12.8(2) ?
C18 O2 C19 C20 -175.32(16) ?
